data_7226099
loop_
_publ_author_name
'Guo, Yi-Lin'
'Li, Yu-Hsun'
'Chang, Hsuan-Hao'
'Kuo, Ting-Shen'
'Han, Jeng-Liang'

_publ_section_title
;
 Molecular sieve mediated sequential Knoevenagel
 condensation/decarboxylative Michael addition reaction: an efficient and
 mild condition for the synthesis of 3,3-disubstituted oxindoles with all
 carbon quaternary center
;
_journal_name_full 'RSC Adv.'
_journal_paper_doi 10.1039/C6RA16975A
_journal_year 2016
_chemical_compound_source Synthesized
_chemical_formula_moiety 'C19 H12 Br N3 O2 S'
_chemical_formula_sum 'C19 H12 Br N3 O2 S'
_chemical_formula_weight 426.29
_chemical_melting_point 446
_chemical_name_common thioester
_chemical_name_systematic 'S-phenyl 2-(5-bromo-3-(dicyanomethyl)-2-oxoindolin-3-yl)ethanethioate'
_space_group_IT_number 61
_symmetry_cell_setting orthorhombic
_symmetry_space_group_name_Hall '-P 2ac 2ab'
_symmetry_space_group_name_H-M 'P b c a'
_atom_sites_solution_hydrogens geom
_atom_sites_solution_primary direct
_atom_sites_solution_secondary difmap
_audit_creation_method SHELXL-97
_audit_update_record
;
2016-05-23 deposited with the CCDC.
2016-08-02 downloaded from the CCDC.
;
_cell_angle_alpha 90.00
_cell_angle_beta 90.00
_cell_angle_gamma 90.00
_cell_formula_units_Z 8
_cell_length_a 11.1742(7)
_cell_length_b 9.5722(6)
_cell_length_c 34.645(2)
_cell_measurement_reflns_used 7667
_cell_measurement_temperature 200(2)
_cell_measurement_theta_max 24.98
_cell_measurement_theta_min 2.86
_cell_volume 3705.7(4)
_computing_molecular_graphics 'Ortep-3 for Windows (Farrugia, 1997)'
_computing_publication_material 'WinGX publication routines (Farrugia, 1999)'
_computing_structure_refinement 'SHELXL-97 (Sheldrick, 1997)'
_computing_structure_solution 'SHELXS-86 (Sheldrick, 1986)'
_diffrn_ambient_temperature 200(2)
_diffrn_measured_fraction_theta_full 0.999
_diffrn_measured_fraction_theta_max 0.999
_diffrn_measurement_device_type 'Bruker APEX2'
_diffrn_radiation_monochromator graphite
_diffrn_radiation_source 'fine-focus sealed tube'
_diffrn_radiation_type MoK\a
_diffrn_radiation_wavelength 0.71073
_diffrn_reflns_av_R_equivalents 0.0307
_diffrn_reflns_av_sigmaI/netI 0.0242
_diffrn_reflns_limit_h_max 13
_diffrn_reflns_limit_h_min -11
_diffrn_reflns_limit_k_max 11
_diffrn_reflns_limit_k_min -8
_diffrn_reflns_limit_l_max 39
_diffrn_reflns_limit_l_min -41
_diffrn_reflns_number 18717
_diffrn_reflns_theta_full 25.03
_diffrn_reflns_theta_max 25.03
_diffrn_reflns_theta_min 2.86
_exptl_absorpt_coefficient_mu 2.349
_exptl_absorpt_correction_T_max 0.7821
_exptl_absorpt_correction_T_min 0.3747
_exptl_absorpt_correction_type multi-scan
_exptl_crystal_colour colorless
_exptl_crystal_density_diffrn 1.528
_exptl_crystal_density_method 'not measured'
_exptl_crystal_description prism
_exptl_crystal_F_000 1712
_exptl_crystal_size_max 0.52
_exptl_crystal_size_mid 0.34
_exptl_crystal_size_min 0.11
_refine_diff_density_max 0.268
_refine_diff_density_min -0.419
_refine_diff_density_rms 0.055
_refine_ls_extinction_method none
_refine_ls_goodness_of_fit_ref 1.055
_refine_ls_hydrogen_treatment constr
_refine_ls_matrix_type full
_refine_ls_number_parameters 235
_refine_ls_number_reflns 3277
_refine_ls_number_restraints 0
_refine_ls_restrained_S_all 1.055
_refine_ls_R_factor_all 0.0418
_refine_ls_R_factor_gt 0.0308
_refine_ls_shift/su_max 0.002
_refine_ls_shift/su_mean 0.000
_refine_ls_structure_factor_coef Fsqd
_refine_ls_weighting_details 'calc w=1/[\s^2^(Fo^2^)+(0.0647P)^2^+1.0254P] where P=(Fo^2^+2Fc^2^)/3'
_refine_ls_weighting_scheme calc
_refine_ls_wR_factor_gt 0.0941
_refine_ls_wR_factor_ref 0.1013
_reflns_number_gt 2733
_reflns_number_total 3277
_reflns_threshold_expression >2sigma(I)
_cod_data_source_file c6ra16975a2.cif
_cod_data_source_block 18074
_cod_database_code 7226099

loop_
_symmetry_equiv_pos_as_xyz
'x, y, z'
'-x+1/2, -y, z+1/2'
'-x, y+1/2, -z+1/2'
'x+1/2, -y+1/2, -z'
'-x, -y, -z'
'x-1/2, y, -z-1/2'
'x, -y-1/2, z-1/2'
'-x-1/2, y-1/2, z'

loop_
_atom_site_label
_atom_site_type_symbol
_atom_site_fract_x
_atom_site_fract_y
_atom_site_fract_z
_atom_site_U_iso_or_equiv
_atom_site_adp_type
_atom_site_occupancy
_atom_site_symmetry_multiplicity
_atom_site_calc_flag
_atom_site_refinement_flags
C1 C 0.3915(2) 1.0583(3) 0.57973(8) 0.0306(6) Uani 1 1 d .
C2 C 0.3561(2) 1.0527(3) 0.54160(8) 0.0367(6) Uani 1 1 d .
H2 H 0.3231 1.1331 0.5296 0.044 Uiso 1 1 calc R
C3 C 0.3686(2) 0.9298(3) 0.52079(8) 0.0365(6) Uani 1 1 d .
H3 H 0.3444 0.9241 0.4946 0.044 Uiso 1 1 calc R
C4 C 0.4176(2) 0.8157(3) 0.53955(7) 0.0273(5) Uani 1 1 d .
C5 C 0.4515(2) 0.8223(3) 0.57826(6) 0.0239(5) Uani 1 1 d .
C6 C 0.4399(2) 0.9447(3) 0.59889(7) 0.0266(5) Uani 1 1 d .
H6 H 0.4640 0.9507 0.6251 0.032 Uiso 1 1 calc R
C7 C 0.5059(2) 0.6832(2) 0.58968(6) 0.0231(5) Uani 1 1 d .
C8 C 0.5001(2) 0.6006(3) 0.55100(7) 0.0275(5) Uani 1 1 d .
H1 H 0.4338 0.6501 0.4992 0.033 Uiso 1 1 d R
C9 C 0.6386(2) 0.7032(3) 0.60187(6) 0.0254(5) Uani 1 1 d .
H9 H 0.6411 0.7763 0.6225 0.030 Uiso 1 1 calc R
C10 C 0.7078(2) 0.7553(3) 0.56849(7) 0.0330(6) Uani 1 1 d .
C11 C 0.6951(2) 0.5759(3) 0.61735(7) 0.0318(6) Uani 1 1 d .
C12 C 0.4353(2) 0.5956(3) 0.61898(6) 0.0266(5) Uani 1 1 d .
H12A H 0.3520 0.5867 0.6096 0.032 Uiso 1 1 calc R
H12B H 0.4703 0.5006 0.6195 0.032 Uiso 1 1 calc R
C13 C 0.4315(2) 0.6502(3) 0.65979(7) 0.0279(5) Uani 1 1 d .
C14 C 0.3569(2) 0.6202(3) 0.73472(8) 0.0416(7) Uani 1 1 d .
C15 C 0.2813(3) 0.7228(3) 0.74801(9) 0.0518(8) Uani 1 1 d .
H15 H 0.2173 0.7553 0.7323 0.062 Uiso 1 1 calc R
C16 C 0.2994(3) 0.7786(4) 0.78458(9) 0.0592(9) Uani 1 1 d .
H16 H 0.2477 0.8498 0.7939 0.071 Uiso 1 1 calc R
C17 C 0.3909(3) 0.7320(4) 0.80725(9) 0.0555(9) Uani 1 1 d .
H17 H 0.4030 0.7710 0.8322 0.067 Uiso 1 1 calc R
C18 C 0.4653(3) 0.6287(4) 0.79399(9) 0.0603(10) Uani 1 1 d .
H18 H 0.5285 0.5958 0.8099 0.072 Uiso 1 1 calc R
C19 C 0.4494(3) 0.5724(4) 0.75796(9) 0.0557(9) Uani 1 1 d .
H19 H 0.5015 0.5010 0.7489 0.067 Uiso 1 1 calc R
N1 N 0.44576(19) 0.6833(2) 0.52453(5) 0.0305(5) Uani 1 1 d .
N2 N 0.7540(2) 0.7939(3) 0.54161(7) 0.0507(7) Uani 1 1 d .
N3 N 0.7386(2) 0.4807(3) 0.63073(7) 0.0495(7) Uani 1 1 d .
O1 O 0.53768(17) 0.48261(18) 0.54679(5) 0.0377(4) Uani 1 1 d .
O2 O 0.48833(18) 0.74721(19) 0.67179(5) 0.0396(5) Uani 1 1 d .
S1 S 0.33393(7) 0.54639(9) 0.68854(2) 0.0505(2) Uani 1 1 d .
Br1 Br 0.37573(3) 1.23035(3) 0.606809(9) 0.04468(14) Uani 1 1 d .

loop_
_atom_site_aniso_label
_atom_site_aniso_U_11
_atom_site_aniso_U_22
_atom_site_aniso_U_33
_atom_site_aniso_U_23
_atom_site_aniso_U_13
_atom_site_aniso_U_12
C1 0.0344(14) 0.0223(13) 0.0353(14) -0.0009(11) 0.0010(11) -0.0030(11)
C2 0.0382(15) 0.0318(15) 0.0400(16) 0.0082(12) -0.0065(12) 0.0018(12)
C3 0.0442(15) 0.0395(17) 0.0259(13) 0.0052(12) -0.0067(11) 0.0036(12)
C4 0.0303(13) 0.0291(14) 0.0226(12) -0.0008(10) -0.0013(10) -0.0015(11)
C5 0.0275(12) 0.0250(13) 0.0192(11) -0.0007(10) 0.0008(10) -0.0016(10)
C6 0.0293(13) 0.0264(13) 0.0241(12) -0.0022(10) 0.0007(10) -0.0019(11)
C7 0.0309(13) 0.0206(13) 0.0178(11) -0.0037(9) -0.0008(9) -0.0003(10)
C8 0.0345(14) 0.0278(14) 0.0203(12) -0.0046(10) -0.0012(10) -0.0004(11)
C9 0.0299(13) 0.0287(14) 0.0174(12) -0.0020(10) -0.0006(9) -0.0022(10)
C10 0.0338(14) 0.0412(16) 0.0238(14) -0.0059(11) 0.0003(11) -0.0050(12)
C11 0.0366(14) 0.0347(16) 0.0242(13) -0.0087(11) -0.0038(11) 0.0038(12)
C12 0.0326(13) 0.0233(13) 0.0239(12) -0.0008(10) 0.0007(10) -0.0057(11)
C13 0.0333(13) 0.0271(14) 0.0232(12) 0.0035(11) 0.0029(11) 0.0004(11)
C14 0.0493(17) 0.0527(19) 0.0228(13) 0.0089(13) 0.0074(12) -0.0114(14)
C15 0.0558(19) 0.062(2) 0.0373(17) 0.0064(15) -0.0071(14) 0.0034(17)
C16 0.068(2) 0.072(2) 0.0381(18) -0.0052(16) 0.0026(16) 0.0110(19)
C17 0.061(2) 0.078(3) 0.0276(16) 0.0018(16) 0.0004(14) -0.0126(18)
C18 0.0528(19) 0.096(3) 0.0322(17) 0.0081(18) -0.0047(14) 0.011(2)
C19 0.0526(19) 0.077(2) 0.0372(17) 0.0061(16) 0.0076(14) 0.0123(17)
N1 0.0418(12) 0.0313(12) 0.0183(10) -0.0060(9) -0.0068(9) 0.0017(10)
N2 0.0517(15) 0.0723(19) 0.0280(13) -0.0054(12) 0.0087(12) -0.0199(14)
N3 0.0629(17) 0.0440(15) 0.0417(14) -0.0072(12) -0.0139(12) 0.0192(14)
O1 0.0578(12) 0.0296(10) 0.0257(9) -0.0092(8) -0.0071(8) 0.0073(9)
O2 0.0586(12) 0.0362(11) 0.0241(10) -0.0061(8) 0.0079(9) -0.0159(9)
S1 0.0652(5) 0.0577(5) 0.0285(4) 0.0047(3) 0.0072(3) -0.0279(4)
Br1 0.0523(2) 0.02138(19) 0.0604(2) -0.00630(12) -0.00627(14) 0.00072(12)

loop_
_atom_type_symbol
_atom_type_description
_atom_type_scat_dispersion_real
_atom_type_scat_dispersion_imag
_atom_type_scat_source
C C 0.0033 0.0016 'International Tables Vol C Tables 4.2.6.8 and 6.1.1.4'
H H 0.0000 0.0000 'International Tables Vol C Tables 4.2.6.8 and 6.1.1.4'
N N 0.0061 0.0033 'International Tables Vol C Tables 4.2.6.8 and 6.1.1.4'
O O 0.0106 0.0060 'International Tables Vol C Tables 4.2.6.8 and 6.1.1.4'
S S 0.1246 0.1234 'International Tables Vol C Tables 4.2.6.8 and 6.1.1.4'
Br Br -0.2901 2.4595 'International Tables Vol C Tables 4.2.6.8 and 6.1.1.4'

loop_
_geom_angle_atom_site_label_1
_geom_angle_atom_site_label_2
_geom_angle_atom_site_label_3
_geom_angle
C2 C1 C6 122.7(2)
C2 C1 Br1 118.6(2)
C6 C1 Br1 118.67(19)
C1 C2 C3 120.1(2)
C1 C2 H2 119.9
C3 C2 H2 119.9
C4 C3 C2 117.7(2)
C4 C3 H3 121.1
C2 C3 H3 121.1
C3 C4 C5 121.5(2)
C3 C4 N1 128.8(2)
C5 C4 N1 109.6(2)
C6 C5 C4 120.8(2)
C6 C5 C7 130.4(2)
C4 C5 C7 108.6(2)
C5 C6 C1 117.1(2)
C5 C6 H6 121.4
C1 C6 H6 121.4
C5 C7 C12 116.52(19)
C5 C7 C9 110.2(2)
C12 C7 C9 112.18(19)
C5 C7 C8 101.83(18)
C12 C7 C8 105.66(19)
C9 C7 C8 109.65(18)
O1 C8 N1 128.1(2)
O1 C8 C7 124.2(2)
N1 C8 C7 107.7(2)
C11 C9 C10 109.8(2)
C11 C9 C7 114.0(2)
C10 C9 C7 109.16(19)
C11 C9 H9 107.9
C10 C9 H9 107.9
C7 C9 H9 107.9
N2 C10 C9 175.5(3)
N3 C11 C9 177.1(3)
C13 C12 C7 116.5(2)
C13 C12 H12A 108.2
C7 C12 H12A 108.2
C13 C12 H12B 108.2
C7 C12 H12B 108.2
H12A C12 H12B 107.3
O2 C13 C12 125.3(2)
O2 C13 S1 124.23(19)
C12 C13 S1 110.42(17)
C15 C14 C19 119.9(3)
C15 C14 S1 119.9(2)
C19 C14 S1 120.1(2)
C14 C15 C16 119.3(3)
C14 C15 H15 120.3
C16 C15 H15 120.3
C17 C16 C15 120.6(3)
C17 C16 H16 119.7
C15 C16 H16 119.7
C16 C17 C18 119.8(3)
C16 C17 H17 120.1
C18 C17 H17 120.1
C19 C18 C17 120.7(3)
C19 C18 H18 119.7
C17 C18 H18 119.7
C18 C19 C14 119.7(3)
C18 C19 H19 120.2
C14 C19 H19 120.2
C8 N1 C4 112.11(19)
C8 N1 H1 119.8
C4 N1 H1 128.1
C14 S1 C13 101.22(13)

loop_
_geom_bond_atom_site_label_1
_geom_bond_atom_site_label_2
_geom_bond_distance
C1 C2 1.380(4)
C1 C6 1.384(4)
C1 Br1 1.903(3)
C2 C3 1.387(4)
C2 H2 0.9500
C3 C4 1.384(4)
C3 H3 0.9500
C4 C5 1.395(3)
C4 N1 1.406(3)
C5 C6 1.378(3)
C5 C7 1.516(3)
C6 H6 0.9500
C7 C12 1.535(3)
C7 C9 1.553(3)
C7 C8 1.558(3)
C8 O1 1.214(3)
C8 N1 1.355(3)
C9 C11 1.474(4)
C9 C10 1.478(4)
C9 H9 1.0000
C10 N2 1.127(3)
C11 N3 1.132(3)
C12 C13 1.508(3)
C12 H12A 0.9900
C12 H12B 0.9900
C13 O2 1.200(3)
C13 S1 1.780(2)
C14 C15 1.375(4)
C14 C19 1.388(4)
C14 S1 1.768(3)
C15 C16 1.390(4)
C15 H15 0.9500
C16 C17 1.364(5)
C16 H16 0.9500
C17 C18 1.371(5)
C17 H17 0.9500
C18 C19 1.371(5)
C18 H18 0.9500
C19 H19 0.9500
N1 H1 0.9414
